data_7043847
loop_
_publ_author_name
'Sengupta, Arunava'
'Rajput, Amit'
'Barman, Suman K.'
'Mukherjee, Rabi'

_publ_section_title
;
 Low-spin [MII(L)2] and [MIII(L)2]+ (M = Fe and Co) complexes of
 tridentate azo-containing pyridine/pyrazine amide ligands: structures,
 properties and redox potential correlations
;
_journal_name_full 'Dalton Trans.'
_journal_paper_doi 10.1039/C7DT01577A
_journal_year 2017
_chemical_formula_moiety 'C36 H26 Co N8 O2, Cl O4'
_chemical_formula_sum 'C36 H26 Cl Co N8 O6'
_chemical_formula_weight 761.03
_space_group_crystal_system monoclinic
_space_group_IT_number 14
_space_group_name_Hall '-P 2yn'
_space_group_name_H-M_alt 'P 1 21/n 1'
_symmetry_space_group_name_Hall '-P 2yn'
_symmetry_space_group_name_H-M 'P 1 21/n 1'
_atom_sites_solution_hydrogens geom
_atom_sites_solution_primary dual
_audit_creation_date 2017-07-05
_audit_creation_method
;
Olex2 1.2-alpha
(compiled 2017.05.22 svn.r3414 for OlexSys, GUI svn.r5347)
;
_audit_update_record
;
2017-07-09 deposited with the CCDC.
2017-07-26 downloaded from the CCDC.
;
_cell_angle_alpha 90
_cell_angle_beta 97.918(7)
_cell_angle_gamma 90
_cell_formula_units_Z 4
_cell_length_a 12.648(5)
_cell_length_b 12.329(5)
_cell_length_c 21.462(8)
_cell_measurement_reflns_used 4288
_cell_measurement_temperature 100(2)
_cell_measurement_theta_max 1.9
_cell_measurement_theta_min 28.4
_cell_volume 3315(2)
_computing_cell_refinement 'SAINT v6.45A (Bruker, 2003)'
_computing_data_collection 'Bruker SMART'
_computing_data_reduction 'SAINT v6.45A (Bruker, 2003)'
_computing_molecular_graphics 'Olex2 (Dolomanov et al., 2009)'
_computing_publication_material 'Olex2 (Dolomanov et al., 2009)'
_computing_structure_refinement 'ShelXL (Sheldrick, 2015)'
_computing_structure_solution 'ShelXT (Sheldrick, 2015)'
_diffrn_ambient_temperature 100(2)
_diffrn_measured_fraction_theta_full 0.995
_diffrn_measured_fraction_theta_max 0.995
_diffrn_measurement_device_type 'CCD area detector'
_diffrn_measurement_method 'phi and omega scans'
_diffrn_radiation_type MoK\a
_diffrn_radiation_wavelength 0.71073
_diffrn_reflns_av_R_equivalents 0.0554
_diffrn_reflns_av_unetI/netI 0.0569
_diffrn_reflns_Laue_measured_fraction_full 0.995
_diffrn_reflns_Laue_measured_fraction_max 0.995
_diffrn_reflns_limit_h_max 12
_diffrn_reflns_limit_h_min -15
_diffrn_reflns_limit_k_max 14
_diffrn_reflns_limit_k_min -14
_diffrn_reflns_limit_l_max 25
_diffrn_reflns_limit_l_min -23
_diffrn_reflns_number 16289
_diffrn_reflns_point_group_measured_fraction_full 0.995
_diffrn_reflns_point_group_measured_fraction_max 0.995
_diffrn_reflns_theta_full 25.021
_diffrn_reflns_theta_max 25.021
_diffrn_reflns_theta_min 1.910
_diffrn_source 'fine-focus sealed tube'
_exptl_absorpt_coefficient_mu 0.660
_exptl_absorpt_correction_T_max 0.936
_exptl_absorpt_correction_T_min 0.696
_exptl_absorpt_correction_type empirical
_exptl_absorpt_process_details
;
SADABS v.2.10 (Bruker,2003) was used for absorption correction.
R(int) was 0.0678 before and 0.0430 after correction.
The Ratio of minimum to maximum transmission is 0.2956.
The \l/2 correction factor is 0.0015.
;
_exptl_crystal_colour red
_exptl_crystal_density_diffrn 1.525
_exptl_crystal_description prism
_exptl_crystal_F_000 1560
_exptl_crystal_size_max 0.550
_exptl_crystal_size_mid 0.250
_exptl_crystal_size_min 0.150
_refine_diff_density_max 0.765
_refine_diff_density_min -0.408
_refine_diff_density_rms 0.083
_refine_ls_extinction_method none
_refine_ls_goodness_of_fit_ref 1.085
_refine_ls_hydrogen_treatment constr
_refine_ls_matrix_type full
_refine_ls_number_parameters 469
_refine_ls_number_reflns 5814
_refine_ls_number_restraints 3
_refine_ls_restrained_S_all 1.087
_refine_ls_R_factor_all 0.0937
_refine_ls_R_factor_gt 0.0695
_refine_ls_shift/su_max 0.000
_refine_ls_shift/su_mean 0.000
_refine_ls_structure_factor_coef Fsqd
_refine_ls_weighting_details 'w=1/[\s^2^(Fo^2^)+(0.0830P)^2^+3.8236P] where P=(Fo^2^+2Fc^2^)/3'
_refine_ls_weighting_scheme calc
_refine_ls_wR_factor_gt 0.1741
_refine_ls_wR_factor_ref 0.1954
_reflns_Friedel_coverage 0.000
_reflns_number_gt 4288
_reflns_number_total 5814
_reflns_threshold_expression 'I > 2\s(I)'
_cod_data_source_file c7dt01577a2.cif
_cod_data_source_block 25janb_complex_6
_cod_database_code 7043847
_shelx_shelxl_version_number 2016/6
_shelx_space_group_comment
;
The symmetry employed for this shelxl refinement is uniquely defined
by the following loop, which should always be used as a source of
symmetry information in preference to the above space-group names.
They are only intended as comments.
;
_shelx_estimated_absorpt_t_max 0.854
_shelx_estimated_absorpt_t_min 0.936
_olex2_refinement_description
;
1. Fixed Uiso
 At 1.2 times of:
  All C(H) groups
2. Rigid bond restraints
 N7, N8
 with sigma for 1-2 distances of 0.001 and sigma for 1-3 distances of 0.001
 N7, C30
 with sigma for 1-2 distances of 0.001 and sigma for 1-3 distances of 0.001
 Co, N7
 with sigma for 1-2 distances of 0.001 and sigma for 1-3 distances of 0.001
3.a Aromatic/amide H refined with riding coordinates:
 C19(H19), C4(H4), C18(H18), C8(H8), C26(H26), C3(H3), C10(H10), C22(H22),
 C2(H2), C16(H16), C15(H15), C11(H11), C1(H1), C14(H14), C20(H20), C27(H27),
 C9(H9), C35(H35), C32(H32), C36(H36), C21(H21), C29(H29), C17(H17), C34(H34),
 C28(H28), C33(H33)
;
_olex2_submission_special_instructions 'No special instructions were received'

loop_
_space_group_symop_operation_xyz
'x, y, z'
'-x+1/2, y+1/2, -z+1/2'
'-x, -y, -z'
'x-1/2, -y-1/2, z-1/2'

loop_
_atom_site_label
_atom_site_type_symbol
_atom_site_fract_x
_atom_site_fract_y
_atom_site_fract_z
_atom_site_U_iso_or_equiv
_atom_site_adp_type
_atom_site_occupancy
_atom_site_site_symmetry_order
_atom_site_calc_flag
_atom_site_refinement_flags_posn
_atom_site_refinement_flags_adp
Co Co 0.16827(4) 0.25793(5) 0.42471(3) 0.0486(2) Uani 1 1 d . U
Cl Cl -0.06899(11) 0.37099(12) 0.16442(7) 0.0751(4) Uani 1 1 d . .
N1 N 0.2485(3) 0.1240(3) 0.44031(17) 0.0514(9) Uani 1 1 d . .
N7 N 0.1219(3) 0.2011(3) 0.33818(19) 0.0593(9) Uani 1 1 d . U
N5 N 0.1859(3) 0.2950(3) 0.51475(18) 0.0536(9) Uani 1 1 d . .
O1 O 0.4844(3) 0.2718(3) 0.4318(2) 0.0896(13) Uani 1 1 d . .
N6 N 0.0403(3) 0.1937(3) 0.44338(19) 0.0537(10) Uani 1 1 d . .
N3 N 0.1194(3) 0.4078(4) 0.40485(17) 0.0585(10) Uani 1 1 d . .
O2 O -0.0507(3) 0.1509(4) 0.5271(2) 0.0911(13) Uani 1 1 d . .
C5 C 0.3537(4) 0.1352(4) 0.4357(2) 0.0573(12) Uani 1 1 d . .
C30 C 0.0158(4) 0.1436(4) 0.3373(3) 0.0637(12) Uani 1 1 d . U
N2 N 0.3046(3) 0.3152(3) 0.41631(18) 0.0559(10) Uani 1 1 d . .
C25 C -0.0224(4) 0.1403(4) 0.3953(3) 0.0566(12) Uani 1 1 d . .
O6 O -0.1523(4) 0.3305(5) 0.1966(2) 0.1118(16) Uani 1 1 d . .
C19 C 0.2641(4) 0.3520(5) 0.5489(2) 0.0679(14) Uani 1 1 d . .
H19 H 0.319973 0.378744 0.529311 0.082 Uiso 1 1 calc R .
C6 C 0.3903(4) 0.2490(4) 0.4279(3) 0.0609(13) Uani 1 1 d . .
C4 C 0.4197(4) 0.0477(5) 0.4372(3) 0.0717(15) Uani 1 1 d . .
H4 H 0.491345 0.056830 0.432847 0.086 Uiso 1 1 calc R .
C18 C -0.1156(5) 0.3979(5) 0.4527(3) 0.0745(15) Uani 1 1 d . .
H18 H -0.081643 0.421014 0.491655 0.089 Uiso 1 1 calc R .
N8 N 0.1615(4) 0.1831(4) 0.2913(2) 0.0839(14) Uani 1 1 d . U
C8 C 0.4032(5) 0.4867(5) 0.4057(3) 0.0762(16) Uani 1 1 d . .
H8 H 0.470075 0.454171 0.413630 0.091 Uiso 1 1 calc R .
O5 O -0.1071(4) 0.3841(6) 0.1014(2) 0.157(3) Uani 1 1 d . .
C23 C 0.1064(4) 0.2567(4) 0.5446(2) 0.0645(14) Uani 1 1 d . .
C24 C 0.0222(4) 0.1929(5) 0.5038(3) 0.0647(14) Uani 1 1 d . .
N4 N 0.0364(4) 0.4561(4) 0.4033(3) 0.0829(14) Uani 1 1 d . .
C26 C -0.1172(4) 0.0853(5) 0.3997(3) 0.0799(17) Uani 1 1 d . .
H26 H -0.143569 0.080010 0.437974 0.096 Uiso 1 1 calc R .
C31 C 0.2579(5) 0.2378(5) 0.2830(3) 0.0711(15) Uani 1 1 d . .
C3 C 0.3798(4) -0.0538(5) 0.4451(3) 0.0763(16) Uani 1 1 d . .
H3 H 0.423763 -0.114425 0.445989 0.092 Uiso 1 1 calc R .
C7 C 0.3100(4) 0.4253(4) 0.4069(2) 0.0570(12) Uani 1 1 d . .
C10 C 0.2953(6) 0.6455(5) 0.3813(3) 0.0829(17) Uani 1 1 d . .
H10 H 0.291172 0.718768 0.371034 0.099 Uiso 1 1 calc R .
O3 O 0.0147(7) 0.3020(8) 0.1718(5) 0.222(4) Uani 1 1 d . .
C22 C 0.1038(5) 0.2748(6) 0.6079(3) 0.0835(19) Uani 1 1 d . .
H22 H 0.048405 0.247220 0.627450 0.100 Uiso 1 1 calc R .
C2 C 0.2735(4) -0.0649(4) 0.4518(3) 0.0699(14) Uani 1 1 d . .
H2 H 0.245114 -0.132796 0.458417 0.084 Uiso 1 1 calc R .
C16 C -0.2706(5) 0.3291(5) 0.3885(3) 0.0803(17) Uani 1 1 d . .
H16 H -0.340933 0.305058 0.384493 0.096 Uiso 1 1 calc R .
C15 C -0.2180(4) 0.3335(5) 0.3370(3) 0.0765(16) Uani 1 1 d . .
H15 H -0.252618 0.311867 0.297906 0.092 Uiso 1 1 calc R .
C13 C -0.0634(4) 0.4007(4) 0.4006(3) 0.0616(13) Uani 1 1 d . .
O4 O -0.0325(6) 0.4656(5) 0.1903(3) 0.168(3) Uani 1 1 d . .
C12 C 0.2115(4) 0.4784(4) 0.3991(2) 0.0579(12) Uani 1 1 d . .
C11 C 0.2033(5) 0.5864(5) 0.3854(3) 0.0736(15) Uani 1 1 d . .
H11 H 0.136887 0.620016 0.378923 0.088 Uiso 1 1 calc R .
C1 C 0.2107(4) 0.0254(4) 0.4486(2) 0.0612(13) Uani 1 1 d . .
H1 H 0.138745 0.017519 0.452255 0.073 Uiso 1 1 calc R .
C14 C -0.1139(4) 0.3697(4) 0.3427(3) 0.0688(14) Uani 1 1 d . .
H14 H -0.078387 0.373118 0.307555 0.083 Uiso 1 1 calc R .
C20 C 0.2637(5) 0.3716(5) 0.6111(3) 0.0800(17) Uani 1 1 d . .
H20 H 0.319022 0.411530 0.633136 0.096 Uiso 1 1 calc R .
C27 C -0.1713(5) 0.0389(6) 0.3460(4) 0.103(2) Uani 1 1 d . .
H27 H -0.235250 0.003011 0.348515 0.124 Uiso 1 1 calc R .
C9 C 0.3942(5) 0.5939(5) 0.3927(3) 0.0850(18) Uani 1 1 d . .
H9 H 0.455876 0.634440 0.391314 0.102 Uiso 1 1 calc R .
C35 C 0.4358(6) 0.2181(6) 0.2638(3) 0.094(2) Uani 1 1 d . .
H35 H 0.496869 0.176006 0.264076 0.112 Uiso 1 1 calc R .
C32 C 0.2550(5) 0.3433(5) 0.2648(3) 0.0778(16) Uani 1 1 d . .
H32 H 0.194512 0.385826 0.265775 0.093 Uiso 1 1 calc R .
C36 C 0.3469(5) 0.1746(5) 0.2817(3) 0.0825(17) Uani 1 1 d . .
H36 H 0.345888 0.101918 0.293254 0.099 Uiso 1 1 calc R .
C21 C 0.1843(6) 0.3342(6) 0.6416(3) 0.094(2) Uani 1 1 d . .
H21 H 0.184114 0.348206 0.684149 0.113 Uiso 1 1 calc R .
C29 C -0.0391(5) 0.0975(5) 0.2840(3) 0.0835(17) Uani 1 1 d . .
H29 H -0.013198 0.102171 0.245567 0.100 Uiso 1 1 calc R .
C17 C -0.2190(5) 0.3603(5) 0.4462(3) 0.0791(17) Uani 1 1 d . .
H17 H -0.254321 0.356010 0.481338 0.095 Uiso 1 1 calc R .
C34 C 0.4361(6) 0.3231(6) 0.2453(4) 0.106(2) Uani 1 1 d . .
H34 H 0.497309 0.353350 0.233013 0.128 Uiso 1 1 calc R .
C28 C -0.1335(6) 0.0442(6) 0.2890(4) 0.103(2) Uani 1 1 d . .
H28 H -0.171682 0.011772 0.253727 0.123 Uiso 1 1 calc R .
C33 C 0.3458(6) 0.3845(5) 0.2448(3) 0.096(2) Uani 1 1 d . .
H33 H 0.345816 0.455788 0.230675 0.115 Uiso 1 1 calc R .

loop_
_atom_site_aniso_label
_atom_site_aniso_U_11
_atom_site_aniso_U_22
_atom_site_aniso_U_33
_atom_site_aniso_U_23
_atom_site_aniso_U_13
_atom_site_aniso_U_12
Co 0.0415(4) 0.0505(4) 0.0556(4) 0.0053(3) 0.0132(3) -0.0023(3)
Cl 0.0709(9) 0.0662(9) 0.0917(11) 0.0006(7) 0.0241(8) 0.0098(7)
N1 0.042(2) 0.057(2) 0.057(2) 0.0068(18) 0.0117(17) 0.0054(17)
N7 0.065(2) 0.053(2) 0.0602(15) 0.0042(17) 0.0091(15) 0.0075(17)
N5 0.046(2) 0.060(2) 0.056(2) 0.0045(19) 0.0087(18) 0.0061(18)
O1 0.044(2) 0.091(3) 0.137(4) 0.003(3) 0.025(2) -0.0081(19)
N6 0.039(2) 0.056(2) 0.068(3) 0.010(2) 0.0155(18) -0.0020(18)
N3 0.061(3) 0.068(3) 0.048(2) -0.0030(19) 0.0125(19) 0.006(2)
O2 0.064(2) 0.118(4) 0.098(3) 0.031(3) 0.033(2) -0.012(2)
C5 0.042(2) 0.071(3) 0.062(3) 0.004(2) 0.014(2) 0.002(2)
C30 0.066(3) 0.048(3) 0.075(3) 0.005(3) 0.004(3) 0.003(2)
N2 0.049(2) 0.058(3) 0.064(2) 0.001(2) 0.0196(18) -0.0060(19)
C25 0.043(2) 0.048(3) 0.080(3) 0.006(2) 0.012(2) -0.002(2)
O6 0.114(4) 0.135(4) 0.092(3) 0.001(3) 0.033(3) -0.036(3)
C19 0.066(3) 0.075(4) 0.062(3) 0.005(3) 0.005(3) 0.004(3)
C6 0.046(3) 0.066(3) 0.074(3) 0.002(3) 0.017(2) -0.010(2)
C4 0.045(3) 0.077(4) 0.096(4) 0.006(3) 0.022(3) 0.009(3)
C18 0.088(4) 0.065(4) 0.070(4) -0.002(3) 0.010(3) -0.004(3)
N8 0.098(4) 0.088(4) 0.069(3) -0.010(3) 0.024(2) -0.008(3)
C8 0.066(3) 0.070(4) 0.095(4) 0.002(3) 0.022(3) -0.021(3)
O5 0.126(5) 0.256(8) 0.088(4) 0.041(4) 0.011(3) -0.073(5)
C23 0.054(3) 0.078(4) 0.064(3) 0.017(3) 0.019(2) 0.020(3)
C24 0.048(3) 0.075(4) 0.076(3) 0.025(3) 0.022(3) 0.008(3)
N4 0.072(3) 0.065(3) 0.109(4) -0.002(3) 0.005(3) 0.000(3)
C26 0.050(3) 0.075(4) 0.115(5) 0.023(4) 0.013(3) -0.012(3)
C31 0.071(4) 0.076(4) 0.067(3) 0.006(3) 0.013(3) -0.020(3)
C3 0.065(3) 0.066(4) 0.102(4) 0.008(3) 0.026(3) 0.021(3)
C7 0.059(3) 0.054(3) 0.062(3) -0.002(2) 0.021(2) -0.011(2)
C10 0.115(5) 0.057(4) 0.080(4) 0.005(3) 0.026(4) -0.009(4)
O3 0.192(8) 0.204(8) 0.272(10) 0.011(7) 0.042(7) 0.136(7)
C22 0.083(4) 0.106(5) 0.068(4) 0.024(3) 0.034(3) 0.021(4)
C2 0.065(3) 0.057(3) 0.092(4) 0.012(3) 0.026(3) 0.005(3)
C16 0.056(3) 0.081(4) 0.105(5) 0.000(4) 0.013(3) 0.003(3)
C15 0.062(3) 0.086(4) 0.079(4) -0.006(3) 0.002(3) -0.003(3)
C13 0.053(3) 0.055(3) 0.077(4) 0.001(3) 0.010(3) 0.000(2)
O4 0.205(7) 0.113(5) 0.196(7) -0.052(4) 0.063(5) -0.074(5)
C12 0.064(3) 0.056(3) 0.056(3) -0.001(2) 0.016(2) -0.014(2)
C11 0.077(4) 0.073(4) 0.074(4) 0.000(3) 0.020(3) -0.002(3)
C1 0.049(3) 0.058(3) 0.082(3) 0.014(3) 0.024(2) 0.003(2)
C14 0.065(3) 0.070(4) 0.073(4) -0.006(3) 0.018(3) 0.001(3)
C20 0.089(4) 0.088(4) 0.059(3) -0.005(3) -0.002(3) 0.005(3)
C27 0.070(4) 0.088(5) 0.145(7) 0.016(5) -0.007(4) -0.036(4)
C9 0.082(4) 0.078(4) 0.101(5) -0.002(4) 0.032(3) -0.028(3)
C35 0.100(5) 0.081(5) 0.110(5) -0.002(4) 0.051(4) 0.000(4)
C32 0.090(4) 0.062(4) 0.085(4) -0.003(3) 0.022(3) -0.007(3)
C36 0.091(4) 0.068(4) 0.089(4) 0.005(3) 0.014(3) -0.004(3)
C21 0.109(5) 0.117(6) 0.055(3) 0.001(4) 0.007(4) 0.023(5)
C29 0.092(4) 0.063(4) 0.091(4) 0.003(3) 0.000(4) -0.001(3)
C17 0.085(4) 0.074(4) 0.086(4) -0.003(3) 0.038(3) 0.004(3)
C34 0.116(6) 0.097(6) 0.122(6) 0.003(4) 0.075(5) -0.015(5)
C28 0.103(5) 0.071(4) 0.121(6) -0.007(4) -0.029(5) -0.016(4)
C33 0.130(6) 0.067(4) 0.100(5) 0.011(3) 0.051(4) -0.016(4)

loop_
_atom_type_symbol
_atom_type_description
_atom_type_scat_dispersion_real
_atom_type_scat_dispersion_imag
_atom_type_scat_source
C C 0.0033 0.0016 'International Tables Vol C Tables 4.2.6.8 and 6.1.1.4'
H H 0.0000 0.0000 'International Tables Vol C Tables 4.2.6.8 and 6.1.1.4'
N N 0.0061 0.0033 'International Tables Vol C Tables 4.2.6.8 and 6.1.1.4'
O O 0.0106 0.0060 'International Tables Vol C Tables 4.2.6.8 and 6.1.1.4'
Co Co 0.3494 0.9721 'International Tables Vol C Tables 4.2.6.8 and 6.1.1.4'
Cl Cl 0.1484 0.1585 'International Tables Vol C Tables 4.2.6.8 and 6.1.1.4'

loop_
_geom_angle_atom_site_label_1
_geom_angle_atom_site_label_2
_geom_angle_atom_site_label_3
_geom_angle
N1 Co N7 86.64(16)
N1 Co N5 92.42(16)
N1 Co N3 166.46(16)
N5 Co N7 166.90(17)
N5 Co N3 89.12(16)
N6 Co N1 92.85(16)
N6 Co N7 84.26(18)
N6 Co N5 82.74(17)
N6 Co N3 100.69(17)
N6 Co N2 172.54(17)
N3 Co N7 94.85(16)
N2 Co N1 82.66(17)
N2 Co N7 101.35(17)
N2 Co N5 91.48(16)
N2 Co N3 83.86(18)
O5 Cl O6 109.5(3)
O3 Cl O6 110.0(5)
O3 Cl O5 110.5(5)
O4 Cl O6 109.7(4)
O4 Cl O5 110.9(5)
O4 Cl O3 106.1(6)
C5 N1 Co 113.3(3)
C1 N1 Co 127.8(3)
C1 N1 C5 118.6(4)
C30 N7 Co 108.8(3)
N8 N7 Co 137.7(4)
N8 N7 C30 111.9(4)
C19 N5 Co 129.1(3)
C19 N5 C23 117.7(4)
C23 N5 Co 113.2(3)
C25 N6 Co 117.5(3)
C24 N6 Co 118.0(3)
C24 N6 C25 124.1(4)
N4 N3 Co 135.6(4)
N4 N3 C12 113.8(5)
C12 N3 Co 110.0(3)
N1 C5 C6 115.3(4)
N1 C5 C4 121.5(5)
C4 C5 C6 123.2(4)
C25 C30 N7 114.7(4)
C29 C30 N7 123.2(5)
C29 C30 C25 122.1(5)
C6 N2 Co 118.3(3)
C6 N2 C7 124.6(4)
C7 N2 Co 116.4(3)
N6 C25 C30 114.7(4)
N6 C25 C26 126.4(5)
C26 C25 C30 118.9(5)
N5 C19 H19 119.1
N5 C19 C20 121.7(5)
C20 C19 H19 119.1
O1 C6 C5 121.7(5)
O1 C6 N2 128.8(5)
N2 C6 C5 109.5(4)
C5 C4 H4 120.3
C5 C4 C3 119.4(5)
C3 C4 H4 120.3
C13 C18 H18 120.6
C17 C18 H18 120.6
C17 C18 C13 118.8(5)
N7 N8 C31 118.6(5)
C7 C8 H8 120.5
C9 C8 H8 120.5
C9 C8 C7 118.9(6)
N5 C23 C24 114.9(4)
N5 C23 C22 122.0(6)
C22 C23 C24 123.1(5)
N6 C24 C23 110.8(4)
O2 C24 N6 129.3(6)
O2 C24 C23 119.9(5)
N3 N4 C13 121.8(5)
C25 C26 H26 120.8
C27 C26 C25 118.5(6)
C27 C26 H26 120.8
C32 C31 N8 119.9(6)
C32 C31 C36 121.9(6)
C36 C31 N8 116.8(6)
C4 C3 H3 120.5
C4 C3 C2 119.0(5)
C2 C3 H3 120.5
N2 C7 C8 126.4(5)
N2 C7 C12 114.7(4)
C12 C7 C8 118.9(5)
C11 C10 H10 120.3
C11 C10 C9 119.4(6)
C9 C10 H10 120.3
C23 C22 H22 120.4
C21 C22 C23 119.2(6)
C21 C22 H22 120.4
C3 C2 H2 120.5
C1 C2 C3 118.9(5)
C1 C2 H2 120.5
C15 C16 H16 120.2
C15 C16 C17 119.6(6)
C17 C16 H16 120.2
C16 C15 H15 119.8
C16 C15 C14 120.4(6)
C14 C15 H15 119.8
C18 C13 N4 119.9(5)
C14 C13 C18 120.9(5)
C14 C13 N4 118.0(5)
C7 C12 N3 114.6(4)
C11 C12 N3 123.9(5)
C11 C12 C7 121.5(5)
C10 C11 H11 120.4
C12 C11 C10 119.2(6)
C12 C11 H11 120.4
N1 C1 C2 122.4(4)
N1 C1 H1 118.8
C2 C1 H1 118.8
C15 C14 H14 120.3
C13 C14 C15 119.4(5)
C13 C14 H14 120.3
C19 C20 H20 119.4
C21 C20 C19 121.3(6)
C21 C20 H20 119.4
C26 C27 H27 119.0
C28 C27 C26 122.0(6)
C28 C27 H27 119.0
C8 C9 C10 122.0(6)
C8 C9 H9 119.0
C10 C9 H9 119.0
C36 C35 H35 120.0
C36 C35 C34 120.0(7)
C34 C35 H35 120.0
C31 C32 H32 121.6
C31 C32 C33 116.9(6)
C33 C32 H32 121.6
C31 C36 H36 120.1
C35 C36 C31 119.8(6)
C35 C36 H36 120.1
C22 C21 H21 120.9
C20 C21 C22 118.1(6)
C20 C21 H21 120.9
C30 C29 H29 120.8
C30 C29 C28 118.3(7)
C28 C29 H29 120.8
C18 C17 H17 119.5
C16 C17 C18 120.9(6)
C16 C17 H17 119.5
C35 C34 H34 120.2
C35 C34 C33 119.7(6)
C33 C34 H34 120.2
C27 C28 C29 120.1(6)
C27 C28 H28 119.9
C29 C28 H28 119.9
C32 C33 H33 119.2
C34 C33 C32 121.6(6)
C34 C33 H33 119.2

loop_
_geom_bond_atom_site_label_1
_geom_bond_atom_site_label_2
_geom_bond_distance
Co N1 1.943(4)
Co N7 1.996(4)
Co N5 1.968(4)
Co N6 1.894(4)
Co N3 1.977(4)
Co N2 1.895(4)
Cl O6 1.427(4)
Cl O5 1.382(5)
Cl O3 1.350(6)
Cl O4 1.346(6)
N1 C5 1.355(6)
N1 C1 1.327(6)
N7 C30 1.515(7)
N7 N8 1.205(6)
N5 C19 1.346(6)
N5 C23 1.349(6)
O1 C6 1.214(6)
N6 C25 1.380(6)
N6 C24 1.348(6)
N3 N4 1.203(6)
N3 C12 1.472(6)
O2 C24 1.223(6)
C5 C6 1.494(7)
C5 C4 1.362(7)
C30 C25 1.396(7)
C30 C29 1.377(8)
N2 C6 1.352(6)
N2 C7 1.376(6)
C25 C26 1.392(7)
C19 H19 0.9300
C19 C20 1.357(8)
C4 H4 0.9300
C4 C3 1.369(8)
C18 H18 0.9300
C18 C13 1.376(7)
C18 C17 1.376(8)
N8 C31 1.426(7)
C8 H8 0.9300
C8 C7 1.405(7)
C8 C9 1.352(8)
C23 C24 1.504(8)
C23 C22 1.382(8)
N4 C13 1.429(7)
C26 H26 0.9300
C26 C27 1.380(10)
C31 C32 1.357(8)
C31 C36 1.372(8)
C3 H3 0.9300
C3 C2 1.378(7)
C7 C12 1.397(7)
C10 H10 0.9300
C10 C11 1.385(8)
C10 C9 1.395(9)
C22 H22 0.9300
C22 C21 1.375(9)
C2 H2 0.9300
C2 C1 1.363(7)
C16 H16 0.9300
C16 C15 1.368(8)
C16 C17 1.373(8)
C15 H15 0.9300
C15 C14 1.380(7)
C13 C14 1.371(7)
C12 C11 1.365(7)
C11 H11 0.9300
C1 H1 0.9300
C14 H14 0.9300
C20 H20 0.9300
C20 C21 1.354(9)
C27 H27 0.9300
C27 C28 1.376(10)
C9 H9 0.9300
C35 H35 0.9300
C35 C36 1.350(8)
C35 C34 1.354(10)
C32 H32 0.9300
C32 C33 1.377(8)
C36 H36 0.9300
C21 H21 0.9300
C29 H29 0.9300
C29 C28 1.380(9)
C17 H17 0.9300
C34 H34 0.9300
C34 C33 1.369(10)
C28 H28 0.9300
C33 H33 0.9300

loop_
_geom_torsion_atom_site_label_1
_geom_torsion_atom_site_label_2
_geom_torsion_atom_site_label_3
_geom_torsion_atom_site_label_4
_geom_torsion
Co N1 C5 C6 7.5(5)
Co N1 C5 C4 -171.6(4)
Co N1 C1 C2 172.0(4)
Co N7 C30 C25 -1.9(5)
Co N7 C30 C29 178.3(4)
Co N7 N8 C31 -21.5(9)
Co N5 C19 C20 179.2(4)
Co N5 C23 C24 0.9(5)
Co N5 C23 C22 -179.5(4)
Co N6 C25 C30 -2.0(6)
Co N6 C25 C26 178.0(4)
Co N6 C24 O2 -175.2(5)
Co N6 C24 C23 6.2(5)
Co N3 N4 C13 -17.9(8)
Co N3 C12 C7 1.7(5)
Co N3 C12 C11 179.7(4)
Co N2 C6 O1 -171.4(5)
Co N2 C6 C5 9.0(5)
Co N2 C7 C8 173.2(4)
Co N2 C7 C12 -5.6(5)
N1 Co N6 C25 -85.7(3)
N1 Co N6 C24 87.3(4)
N1 Co N2 C6 -4.3(4)
N1 Co N2 C7 -176.0(4)
N1 C5 C6 O1 169.8(5)
N1 C5 C6 N2 -10.5(6)
N1 C5 C4 C3 -1.6(8)
N7 Co N6 C25 0.7(3)
N7 Co N6 C24 173.7(4)
N7 Co N2 C6 -89.4(4)
N7 Co N2 C7 98.9(3)
N7 C30 C25 N6 2.6(6)
N7 C30 C25 C26 -177.4(4)
N7 C30 C29 C28 178.0(5)
N7 N8 C31 C32 -76.9(7)
N7 N8 C31 C36 115.8(6)
N5 Co N6 C25 -177.7(4)
N5 Co N6 C24 -4.8(4)
N5 Co N2 C6 87.9(4)
N5 Co N2 C7 -83.8(3)
N5 C19 C20 C21 0.2(9)
N5 C23 C24 N6 -4.4(6)
N5 C23 C24 O2 176.8(5)
N5 C23 C22 C21 0.4(9)
N6 C25 C26 C27 178.2(5)
N3 Co N6 C25 94.5(3)
N3 Co N6 C24 -92.5(4)
N3 Co N2 C6 176.9(4)
N3 Co N2 C7 5.2(3)
N3 N4 C13 C18 107.1(7)
N3 N4 C13 C14 -85.1(7)
N3 C12 C11 C10 179.8(5)
C5 N1 C1 C2 -0.7(8)
C5 C4 C3 C2 -0.4(9)
C30 N7 N8 C31 175.5(5)
C30 C25 C26 C27 -1.9(8)
C30 C29 C28 C27 0.7(10)
N2 C7 C12 N3 2.3(6)
N2 C7 C12 C11 -175.8(5)
C25 N6 C24 O2 -2.7(9)
C25 N6 C24 C23 178.7(4)
C25 C30 C29 C28 -1.7(9)
C25 C26 C27 C28 0.9(10)
C19 N5 C23 C24 -179.5(4)
C19 N5 C23 C22 0.1(7)
C19 C20 C21 C22 0.4(10)
C6 C5 C4 C3 179.3(5)
C6 N2 C7 C8 2.1(8)
C6 N2 C7 C12 -176.7(4)
C4 C5 C6 O1 -11.1(8)
C4 C5 C6 N2 168.6(5)
C4 C3 C2 C1 1.8(9)
C18 C13 C14 C15 -1.2(8)
N8 N7 C30 C25 166.0(5)
N8 N7 C30 C29 -13.7(7)
N8 C31 C32 C33 -166.6(6)
N8 C31 C36 C35 169.0(6)
C8 C7 C12 N3 -176.6(4)
C8 C7 C12 C11 5.3(7)
C23 N5 C19 C20 -0.4(8)
C23 C22 C21 C20 -0.7(10)
C24 N6 C25 C30 -174.5(4)
C24 N6 C25 C26 5.5(8)
C24 C23 C22 C21 -180.0(5)
N4 N3 C12 C7 174.1(5)
N4 N3 C12 C11 -7.8(7)
N4 C13 C14 C15 -168.8(5)
C26 C27 C28 C29 -0.3(11)
C31 C32 C33 C34 -2.2(10)
C3 C2 C1 N1 -1.2(9)
C7 N2 C6 O1 -0.4(9)
C7 N2 C6 C5 179.9(4)
C7 C8 C9 C10 0.8(9)
C7 C12 C11 C10 -2.3(8)
C22 C23 C24 N6 176.0(5)
C22 C23 C24 O2 -2.8(8)
C16 C15 C14 C13 0.4(9)
C15 C16 C17 C18 1.2(9)
C13 C18 C17 C16 -1.9(9)
C12 N3 N4 C13 172.3(5)
C11 C10 C9 C8 2.2(10)
C1 N1 C5 C6 -178.7(4)
C1 N1 C5 C4 2.2(7)
C9 C8 C7 N2 176.7(5)
C9 C8 C7 C12 -4.5(8)
C9 C10 C11 C12 -1.5(9)
C35 C34 C33 C32 2.3(12)
C32 C31 C36 C35 2.0(10)
C36 C31 C32 C33 0.0(9)
C36 C35 C34 C33 -0.2(12)
C29 C30 C25 N6 -177.7(5)
C29 C30 C25 C26 2.3(8)
C17 C18 C13 N4 169.3(5)
C17 C18 C13 C14 1.9(8)
C17 C16 C15 C14 -0.4(9)
C34 C35 C36 C31 -1.9(11)
